data_7203403
loop_
_publ_author_name
'Kamtekar, Kiran T.'
'Wang, Changsheng'
'Bettington, Sylvia'
'Batsanov, Andrei S.'
'Perepichka, Igor F.'
'Bryce, Martin R.'
'Ahn, Jin H.'
'Rabinal, Mohammad'
'Petty, Michael C.'

_publ_section_title
;
 New electroluminescent bipolar compounds for balanced charge-transport
 and tuneable colour in organic light emitting diodes:
 triphenylamine?oxadiazole?fluorene triad molecules
;
_journal_issue 39
_journal_name_full 'Journal of Materials Chemistry'
_journal_page_first 3823
_journal_paper_doi 10.1039/b604543j
_journal_volume 16
_journal_year 2006
_chemical_formula_moiety 'C18 H17 Br N2 O'
_chemical_formula_sum 'C18 H17 Br N2 O'
_chemical_formula_weight 357.25
_chemical_name_common 2-(4-tert-butylphenyl)-5-(4-bromophenyl)-1,3,4-oxadiazole
_chemical_name_systematic ' 2-(4-tert-butylphenyl)-5-(4-bromophenyl)-1,3,4-oxadiazole'
_space_group_IT_number 14
_symmetry_cell_setting monoclinic
_symmetry_space_group_name_Hall '-P 2yn'
_symmetry_space_group_name_H-M 'P 1 21/n 1'
_atom_sites_solution_hydrogens geom
_atom_sites_solution_primary direct
_atom_sites_solution_secondary difmap
_audit_creation_method SHELXL-97
_cell_angle_alpha 90.00
_cell_angle_beta 91.43(2)
_cell_angle_gamma 90.00
_cell_formula_units_Z 4
_cell_length_a 7.3569(11)
_cell_length_b 6.1392(10)
_cell_length_c 34.909(6)
_cell_measurement_reflns_used 5629
_cell_measurement_temperature 120(2)
_cell_measurement_theta_max 27.28
_cell_measurement_theta_min 2.82
_cell_volume 1576.2(4)
_computing_cell_refinement 'SAINT version 6.28A (Bruker, 2002)'
_computing_data_collection 'SMART version 5.625 (Bruker, 2001)'
_computing_data_reduction 'SAINT version 6.28A (Bruker, 2002)'
_computing_molecular_graphics 'SHELXTL version 6.12 (Bruker, 2001)'
_computing_publication_material 'SHELXTL version 6.12 (Bruker, 2001)'
_computing_structure_refinement 'SHELXTL version 6.12 (Bruker, 2001)'
_computing_structure_solution 'SHELXTL version 6.12 (Bruker, 2001)'
_diffrn_ambient_temperature 120(2)
_diffrn_detector_area_resol_mean 8
_diffrn_measured_fraction_theta_full 0.968
_diffrn_measured_fraction_theta_max 0.968
_diffrn_measurement_device_type 'ProteumM APEX CCD area detector'
_diffrn_measurement_method '\w scans'
_diffrn_radiation_monochromator graphite
_diffrn_radiation_source '60W microfocus Bede Microsource with glass polycapillary optics'
_diffrn_radiation_type MoK\a
_diffrn_radiation_wavelength 0.71073
_diffrn_reflns_av_R_equivalents 0.0673
_diffrn_reflns_av_sigmaI/netI 0.0481
_diffrn_reflns_limit_h_max 9
_diffrn_reflns_limit_h_min -9
_diffrn_reflns_limit_k_max 7
_diffrn_reflns_limit_k_min -7
_diffrn_reflns_limit_l_max 44
_diffrn_reflns_limit_l_min -44
_diffrn_reflns_number 14799
_diffrn_reflns_theta_full 27.49
_diffrn_reflns_theta_max 27.49
_diffrn_reflns_theta_min 1.75
_diffrn_standards_number 0
_exptl_absorpt_coefficient_mu 2.611
_exptl_absorpt_correction_T_max 1.0000
_exptl_absorpt_correction_T_min 0.7375
_exptl_absorpt_correction_type multi-scan
_exptl_absorpt_process_details 'SADABS 2.03 (Bruker, 2001)'
_exptl_crystal_colour colourless
_exptl_crystal_density_diffrn 1.505
_exptl_crystal_density_method 'not measured'
_exptl_crystal_description plate
_exptl_crystal_F_000 728
_exptl_crystal_size_max 0.15
_exptl_crystal_size_mid 0.07
_exptl_crystal_size_min 0.02
_refine_diff_density_max 2.007
_refine_diff_density_min -2.067
_refine_diff_density_rms 0.141
_refine_ls_extinction_method none
_refine_ls_goodness_of_fit_ref 1.158
_refine_ls_hydrogen_treatment constr
_refine_ls_matrix_type full
_refine_ls_number_parameters 203
_refine_ls_number_reflns 3504
_refine_ls_number_restraints 0
_refine_ls_restrained_S_all 1.158
_refine_ls_R_factor_all 0.0832
_refine_ls_R_factor_gt 0.0760
_refine_ls_shift/su_max 0.000
_refine_ls_shift/su_mean 0.000
_refine_ls_structure_factor_coef Fsqd
_refine_ls_weighting_details 'calc w=1/[\s^2^(Fo^2^)+(0.0002P)^2^+20.0841P] where P=(Fo^2^+2Fc^2^)/3'
_refine_ls_weighting_scheme calc
_refine_ls_wR_factor_gt 0.1678
_refine_ls_wR_factor_ref 0.1710
_reflns_number_gt 3114
_reflns_number_total 3504
_reflns_threshold_expression I>2\s(I)
_cod_data_source_file b604543j.txt
_cod_data_source_block (11)
_cod_depositor_comments
;
The following automatic conversions were performed:
'_symmetry_cell_setting' value 'Monoclinic' changed to 'monoclinic'
according to '/home/saulius/struct/CIF-dictionaries/cif_core.dic'
dictionary named 'cif_core.dic' version 2.4.1 from 2010-06-29.

Automatic conversion script
Id: cif_fix_enum 1527 2010-12-29 10:47:43Z saulius 
;
_cod_original_sg_symbol_H-M P2(1)/n
_cod_database_code 7203403

loop_
_symmetry_equiv_pos_as_xyz
'x, y, z'
'-x+1/2, y+1/2, -z+1/2'
'-x, -y, -z'
'x-1/2, -y-1/2, z-1/2'

loop_
_atom_site_label
_atom_site_type_symbol
_atom_site_fract_x
_atom_site_fract_y
_atom_site_fract_z
_atom_site_U_iso_or_equiv
_atom_site_adp_type
_atom_site_occupancy
_atom_site_symmetry_multiplicity
_atom_site_calc_flag
_atom_site_refinement_flags
_atom_site_disorder_assembly
_atom_site_disorder_group
Br Br 0.79228(9) 0.82499(12) 0.08781(2) 0.0270(2) Uani 1 1 d . . .
O O 0.4732(6) 0.6075(7) 0.26789(12) 0.0168(9) Uani 1 1 d . . .
N1 N 0.3575(7) 0.2819(9) 0.28070(15) 0.0210(11) Uani 1 1 d . . .
N2 N 0.4234(7) 0.2794(9) 0.24311(15) 0.0207(11) Uani 1 1 d . . .
C1 C 0.3885(8) 0.4803(10) 0.29376(17) 0.0163(12) Uani 1 1 d . . .
C2 C 0.4895(8) 0.4730(10) 0.23723(17) 0.0169(12) Uani 1 1 d . . .
C11 C 0.3460(7) 0.5671(10) 0.33152(16) 0.0145(11) Uani 1 1 d . . .
C12 C 0.4079(8) 0.7736(10) 0.34268(17) 0.0169(12) Uani 1 1 d . . .
H12 H 0.4720 0.8630 0.3254 0.020 Uiso 1 1 d R . .
C13 C 0.3763(9) 0.8473(10) 0.37941(18) 0.0207(13) Uani 1 1 d . . .
H13 H 0.4213 0.9859 0.3872 0.025 Uiso 1 1 d R . .
C14 C 0.2780(8) 0.7218(10) 0.40564(16) 0.0161(12) Uani 1 1 d . . .
C15 C 0.2120(8) 0.5208(10) 0.39306(17) 0.0176(12) Uani 1 1 d . . .
H15 H 0.1420 0.4350 0.4099 0.021 Uiso 1 1 d R . .
C16 C 0.2477(8) 0.4424(10) 0.35651(17) 0.0159(12) Uani 1 1 d . . .
H16 H 0.2024 0.3040 0.3487 0.019 Uiso 1 1 d R . .
C17 C 0.2636(9) 0.7936(10) 0.44759(17) 0.0187(12) Uani 1 1 d . . .
C18 C 0.4488(10) 0.7509(13) 0.46781(19) 0.0309(16) Uani 1 1 d . . .
H18A H 0.4829 0.5979 0.4644 0.046 Uiso 1 1 d R . .
H18B H 0.4392 0.7824 0.4952 0.046 Uiso 1 1 d R . .
H18C H 0.5419 0.8448 0.4569 0.046 Uiso 1 1 d R . .
C19 C 0.2207(9) 1.0378(10) 0.45056(18) 0.0211(13) Uani 1 1 d . . .
H19A H 0.3187 1.1226 0.4393 0.032 Uiso 1 1 d R . .
H19B H 0.2100 1.0775 0.4776 0.032 Uiso 1 1 d R . .
H19C H 0.1058 1.0690 0.4368 0.032 Uiso 1 1 d R . .
C20 C 0.1163(12) 0.6688(13) 0.4687(2) 0.0360(18) Uani 1 1 d . . .
H20A H -0.0026 0.6967 0.4564 0.054 Uiso 1 1 d R . .
H20B H 0.1145 0.7174 0.4955 0.054 Uiso 1 1 d R . .
H20C H 0.1424 0.5122 0.4679 0.054 Uiso 1 1 d R . .
C21 C 0.5685(7) 0.5559(10) 0.20227(17) 0.0153(12) Uani 1 1 d . . .
C22 C 0.6392(8) 0.7688(10) 0.20072(18) 0.0185(12) Uani 1 1 d . . .
H22 H 0.6415 0.8585 0.2229 0.022 Uiso 1 1 d R . .
C23 C 0.7063(8) 0.8470(11) 0.16649(18) 0.0204(13) Uani 1 1 d . . .
H23 H 0.7512 0.9918 0.1649 0.024 Uiso 1 1 d R . .
C24 C 0.7063(8) 0.7142(10) 0.13499(17) 0.0190(13) Uani 1 1 d . . .
C25 C 0.6388(9) 0.5011(11) 0.13603(19) 0.0213(13) Uani 1 1 d . . .
H25 H 0.6413 0.4101 0.1140 0.026 Uiso 1 1 d R . .
C26 C 0.5687(8) 0.4254(11) 0.16975(18) 0.0188(12) Uani 1 1 d . . .
H26 H 0.5211 0.2817 0.1707 0.023 Uiso 1 1 d R . .

loop_
_atom_site_aniso_label
_atom_site_aniso_U_11
_atom_site_aniso_U_22
_atom_site_aniso_U_33
_atom_site_aniso_U_23
_atom_site_aniso_U_13
_atom_site_aniso_U_12
Br 0.0225(3) 0.0334(4) 0.0253(3) 0.0115(3) 0.0065(2) 0.0033(3)
O 0.018(2) 0.015(2) 0.018(2) -0.0008(17) 0.0034(16) 0.0012(17)
N1 0.026(3) 0.018(3) 0.019(2) -0.001(2) 0.002(2) -0.009(2)
N2 0.025(3) 0.017(3) 0.020(2) -0.001(2) 0.002(2) -0.003(2)
C1 0.014(3) 0.013(3) 0.022(3) -0.002(2) 0.000(2) 0.003(2)
C2 0.017(3) 0.016(3) 0.018(3) -0.001(2) -0.003(2) 0.000(2)
C11 0.011(3) 0.016(3) 0.016(3) 0.001(2) -0.007(2) -0.001(2)
C12 0.015(3) 0.013(3) 0.022(3) 0.003(2) -0.002(2) -0.004(2)
C13 0.026(3) 0.013(3) 0.023(3) 0.000(3) 0.001(2) -0.004(3)
C14 0.018(3) 0.013(3) 0.018(3) 0.003(2) 0.001(2) 0.001(2)
C15 0.019(3) 0.014(3) 0.019(3) 0.003(2) -0.001(2) 0.000(2)
C16 0.016(3) 0.010(3) 0.022(3) 0.000(2) -0.004(2) -0.001(2)
C17 0.028(3) 0.011(3) 0.017(3) 0.000(2) 0.002(2) -0.001(3)
C18 0.040(4) 0.030(4) 0.023(3) -0.001(3) -0.004(3) 0.014(3)
C19 0.028(3) 0.015(3) 0.021(3) -0.003(2) -0.002(3) 0.003(3)
C20 0.059(5) 0.028(4) 0.022(3) -0.005(3) 0.018(3) -0.013(4)
C21 0.009(2) 0.018(3) 0.019(3) 0.000(2) -0.004(2) -0.002(2)
C22 0.018(3) 0.015(3) 0.022(3) 0.000(2) 0.000(2) -0.004(2)
C23 0.020(3) 0.014(3) 0.027(3) 0.005(3) -0.002(2) 0.004(3)
C24 0.019(3) 0.019(3) 0.019(3) 0.007(2) 0.004(2) 0.001(2)
C25 0.021(3) 0.020(3) 0.023(3) -0.003(3) 0.001(2) 0.000(3)
C26 0.016(3) 0.018(3) 0.022(3) -0.001(2) 0.000(2) 0.001(2)

loop_
_atom_type_symbol
_atom_type_description
_atom_type_scat_dispersion_real
_atom_type_scat_dispersion_imag
_atom_type_scat_source
C C 0.0033 0.0016 'International Tables Vol C Tables 4.2.6.8 and 6.1.1.4'
H H 0.0000 0.0000 'International Tables Vol C Tables 4.2.6.8 and 6.1.1.4'
N N 0.0061 0.0033 'International Tables Vol C Tables 4.2.6.8 and 6.1.1.4'
O O 0.0106 0.0060 'International Tables Vol C Tables 4.2.6.8 and 6.1.1.4'
Br Br -0.2901 2.4595 'International Tables Vol C Tables 4.2.6.8 and 6.1.1.4'

loop_
_geom_angle_atom_site_label_1
_geom_angle_atom_site_label_2
_geom_angle_atom_site_label_3
_geom_angle
_geom_angle_site_symmetry_1
_geom_angle_site_symmetry_3
_geom_angle_publ_flag
C1 O C2 103.0(5) . . ?
C1 N1 N2 105.7(5) . . ?
C2 N2 N1 106.0(5) . . ?
N1 C1 O 112.3(5) . . ?
N1 C1 C11 127.5(6) . . ?
O C1 C11 120.1(5) . . ?
N2 C2 O 112.9(5) . . ?
N2 C2 C21 127.5(6) . . ?
O C2 C21 119.5(5) . . ?
C16 C11 C12 119.9(6) . . ?
C16 C11 C1 119.7(5) . . ?
C12 C11 C1 120.4(6) . . ?
C13 C12 C11 119.5(6) . . ?
C12 C13 C14 121.5(6) . . ?
C15 C14 C13 117.4(5) . . ?
C15 C14 C17 121.5(5) . . ?
C13 C14 C17 120.7(5) . . ?
C14 C15 C16 121.5(6) . . ?
C11 C16 C15 120.0(6) . . ?
C20 C17 C14 112.5(5) . . ?
C20 C17 C19 107.9(6) . . ?
C14 C17 C19 111.3(5) . . ?
C20 C17 C18 108.8(6) . . ?
C14 C17 C18 107.8(5) . . ?
C19 C17 C18 108.4(5) . . ?
C26 C21 C22 119.7(6) . . ?
C26 C21 C2 119.5(6) . . ?
C22 C21 C2 120.8(6) . . ?
C23 C22 C21 119.6(6) . . ?
C24 C23 C22 119.5(6) . . ?
C23 C24 C25 121.9(6) . . ?
C23 C24 Br 119.2(5) . . ?
C25 C24 Br 118.8(5) . . ?
C26 C25 C24 118.6(6) . . ?
C25 C26 C21 120.8(6) . . ?

loop_
_geom_bond_atom_site_label_1
_geom_bond_atom_site_label_2
_geom_bond_distance
_geom_bond_site_symmetry_2
_geom_bond_publ_flag
Br C24 1.905(6) . ?
O C1 1.357(7) . ?
O C2 1.359(7) . ?
N1 C1 1.318(8) . ?
N1 N2 1.410(7) . ?
N2 C2 1.302(8) . ?
C1 C11 1.463(8) . ?
C2 C21 1.457(8) . ?
C11 C16 1.379(8) . ?
C11 C12 1.399(8) . ?
C12 C13 1.385(9) . ?
C13 C14 1.410(8) . ?
C14 C15 1.393(8) . ?
C14 C17 1.536(8) . ?
C15 C16 1.395(8) . ?
C17 C20 1.532(9) . ?
C17 C19 1.536(8) . ?
C17 C18 1.542(9) . ?
C21 C26 1.390(8) . ?
C21 C22 1.408(9) . ?
C22 C23 1.390(9) . ?
C23 C24 1.369(9) . ?
C24 C25 1.400(9) . ?
C25 C26 1.378(9) . ?

loop_
_geom_torsion_atom_site_label_1
_geom_torsion_atom_site_label_2
_geom_torsion_atom_site_label_3
_geom_torsion_atom_site_label_4
_geom_torsion
_geom_torsion_site_symmetry_1
_geom_torsion_site_symmetry_2
_geom_torsion_site_symmetry_3
_geom_torsion_site_symmetry_4
_geom_torsion_publ_flag
C22 C21 C2 O 4.3(9) . . . . ?
C21 C2 O C1 177.3(5) . . . . ?
C2 O C1 C11 179.8(5) . . . . ?
O C1 C11 C12 -6.4(8) . . . . ?
C13 C14 C17 C19 45.0(8) . . . . ?
C15 C14 C17 C20 -20.7(8) . . . . ?

loop_
_cod_related_entry_id
_cod_related_entry_database
_cod_related_entry_code
1 ChemSpider 21143223
